data_1538261
loop_
_publ_author_name
'Guseinov, G.D.'
'Alekseev, I.V.'
'Mooser, E.'
'Kerimova, E.M.'
'Ismailov, M.Z.'
'Gamidov, R.S.'

_publ_section_title
;
 On some properties of Tl In S2 (Se2, Te2) single crystals
;
_journal_name_full 'Physica Status Solidi'
_journal_page_first 33
_journal_page_last 44
_journal_volume 34
_journal_year 1969
_chemical_formula_sum 'In Se2 Tl'
_space_group_IT_number 140
_symmetry_space_group_name_Hall '-I 4 2c'
_symmetry_space_group_name_H-M 'I 4/m c m'
_cell_angle_alpha 90
_cell_angle_beta 90
_cell_angle_gamma 90
_cell_formula_units_Z 4
_cell_length_a 8.02
_cell_length_b 8.02
_cell_length_c 6.826
_cell_volume 439.051
_citation_journal_id_ASTM PHSSAK
_cod_data_source_file Guseinov_PHSSAK_1969_282.cif
_cod_data_source_block In1Se2Tl1
_cod_original_cell_volume 439.0511
_cod_original_formula_sum 'In1 Se2 Tl1'
_cod_database_code 1538261

loop_
_symmetry_equiv_pos_as_xyz
x,y,z
-y,x,z
-x,-y,z
y,-x,z
x,-y,-z+1/2
y,x,-z+1/2
-x,y,-z+1/2
-y,-x,-z+1/2
-x,-y,-z
y,-x,-z
x,y,-z
-y,x,-z
-x,y,z-1/2
-y,-x,z-1/2
x,-y,z-1/2
y,x,z-1/2
x+1/2,y+1/2,z+1/2
-y+1/2,x+1/2,z+1/2
-x+1/2,-y+1/2,z+1/2
y+1/2,-x+1/2,z+1/2
x+1/2,-y+1/2,-z+1
y+1/2,x+1/2,-z+1
-x+1/2,y+1/2,-z+1
-y+1/2,-x+1/2,-z+1
-x+1/2,-y+1/2,-z+1/2
y+1/2,-x+1/2,-z+1/2
x+1/2,y+1/2,-z+1/2
-y+1/2,x+1/2,-z+1/2
-x+1/2,y+1/2,z
-y+1/2,-x+1/2,z
x+1/2,-y+1/2,z
y+1/2,x+1/2,z

loop_
_atom_site_label
_atom_site_type_symbol
_atom_site_fract_x
_atom_site_fract_y
_atom_site_fract_z
_atom_site_occupancy
_atom_site_U_iso_or_equiv
Se1 Se 0.1731 0.6731 0 1 0.0
In1 In 0 0 0.25 1 0.0
Tl1 Tl 0 0.5 0.25 1 0.0
